data_4308181
loop_
_publ_author_name
'Gianluca Ambrosi'
'Mauro Formica'
'Vieri Fusi'
'Luca Giorgi'
'Annalisa Guerri'
'Mauro Micheloni'
'Paola Paoli'
'Roberto Pontellini'
'Patrizia Rossi'

_publ_contact_author_address
;Institute of Chemical Sciences,
University of Urbino,
P.za Rinascimento 6, 
I-61029 Urbino, 
Italy
;
_publ_contact_author_email vieri@uniurb.it
_publ_contact_author_fax +390722350032
_publ_contact_author_name 'Vieri Fusi'
_publ_contact_author_phone +390722378347
_publ_section_title
;
A New Branched Phenanthroline Derivative Ligand: Synthesis, Solution
Chemistry, and Crystal Structures of Copper(II) and Zinc(II) Complexes
;
_journal_name_full 'Inorganic Chemistry'
_journal_page_first 4737
_journal_page_last 4748
_journal_paper_doi 10.1021/ic070184j
_journal_volume 46
_journal_year 2007
_chemical_formula_moiety '(C22 H36 N8 Zn), 4(Cl O4), 1.5(H2 O)'
_chemical_formula_sum 'C22 H39 Cl4 N8 O17.5 Zn'
_chemical_formula_weight 902.78
_chemical_name_systematic
;
 ?
;
_space_group_IT_number 2
_symmetry_cell_setting triclinic
_symmetry_space_group_name_Hall '-P 1'
_symmetry_space_group_name_H-M 'P -1'
_atom_sites_solution_hydrogens geom
_atom_sites_solution_primary direct
_atom_sites_solution_secondary difmap
_audit_creation_method SHELXL-97
_cell_angle_alpha 102.033(7)
_cell_angle_beta 100.026(6)
_cell_angle_gamma 105.365(7)
_cell_formula_units_Z 4
_cell_length_a 10.225(6)
_cell_length_b 15.8800(10)
_cell_length_c 24.179(2)
_cell_measurement_temperature 298
_cell_volume 3591(2)
_computing_cell_refinement
;
CrysAlis RED, Oxford Diffraction Ltd.,
Version 1.171.29.2 (release 20-01-2006 CrysAlis171 .NET)
(compiled Jan 20 2006,12:36:28)
;
_computing_data_collection
;
CrysAlis CCD, Oxford Diffraction Ltd.,
Version 1.171.29.2 (release 20-01-2006 CrysAlis171 .NET)
(compiled Jan 20 2006,12:36:28)
;
_computing_data_reduction
;
CrysAlis RED, Oxford Diffraction Ltd.,
Version 1.171.29.2 (release 20-01-2006 CrysAlis171 .NET)
(compiled Jan 20 2006,12:36:28)
;
_computing_molecular_graphics 'ORTEP-3 (Farruggia, 1997)'
_computing_publication_material 'PARST97 (Nardelli, 1995)'
_computing_structure_refinement 'SHELXL-97 (Sheldrick, 1997)'
_computing_structure_solution 'SIR97 (Altomare, 1999)'
_diffrn_ambient_temperature 298
_diffrn_detector_area_resol_mean 16.4547
_diffrn_measured_fraction_theta_full 0.806
_diffrn_measured_fraction_theta_max 0.806
_diffrn_measurement_device_type 'Xcalibur3 4 circles diffractometer'
_diffrn_measurement_method 'intensity from \w scans'
_diffrn_radiation_monochromator graphite
_diffrn_radiation_source 'Enhance (Mo) X-ray Source'
_diffrn_radiation_type MoK\a
_diffrn_radiation_wavelength 0.71069
_diffrn_reflns_av_R_equivalents 0.0685
_diffrn_reflns_av_sigmaI/netI 0.2184
_diffrn_reflns_limit_h_max 12
_diffrn_reflns_limit_h_min -11
_diffrn_reflns_limit_k_max 17
_diffrn_reflns_limit_k_min -18
_diffrn_reflns_limit_l_max 27
_diffrn_reflns_limit_l_min -29
_diffrn_reflns_number 28196
_diffrn_reflns_theta_full 26.11
_diffrn_reflns_theta_max 26.11
_diffrn_reflns_theta_min 4.03
_exptl_absorpt_coefficient_mu 1.066
_exptl_absorpt_correction_T_max 0.8080
_exptl_absorpt_correction_T_min 0.7263
_exptl_absorpt_correction_type empirical
_exptl_absorpt_process_details
;
CrysAlis RED, Oxford Diffraction Ltd.,
Version 1.171.29.2 (release 20-01-2006 CrysAlis171 .NET)
(compiled Jan 20 2006,12:36:28)
;
_exptl_crystal_colour colourless
_exptl_crystal_density_diffrn 1.670
_exptl_crystal_density_method 'not measured'
_exptl_crystal_description prism
_exptl_crystal_F_000 1860
_exptl_crystal_size_max 0.4
_exptl_crystal_size_mid 0.2
_exptl_crystal_size_min 0.2
_refine_diff_density_max 0.704
_refine_diff_density_min -0.405
_refine_diff_density_rms 0.083
_refine_ls_extinction_method none
_refine_ls_goodness_of_fit_ref 0.849
_refine_ls_hydrogen_treatment noref
_refine_ls_matrix_type full
_refine_ls_number_parameters 935
_refine_ls_number_reflns 11513
_refine_ls_number_restraints 0
_refine_ls_restrained_S_all 0.849
_refine_ls_R_factor_all 0.2131
_refine_ls_R_factor_gt 0.0800
_refine_ls_shift/su_max 0.010
_refine_ls_shift/su_mean 0.002
_refine_ls_structure_factor_coef Fsqd
_refine_ls_weighting_details 'calc w=1/[\s^2^(Fo^2^)+(0.0989P)^2^+0.0000P] where P=(Fo^2^+2Fc^2^)/3'
_refine_ls_weighting_scheme calc
_refine_ls_wR_factor_gt 0.1840
_refine_ls_wR_factor_ref 0.2263
_reflns_number_gt 3603
_reflns_number_total 11513
_reflns_threshold_expression >2sigma(I)
_cod_data_source_file ic070184j-file001_2.cif
_cod_data_source_block 4
_cod_database_code 4308181

loop_
_symmetry_equiv_pos_as_xyz
'x, y, z'
'-x, -y, -z'

loop_
_atom_site_label
_atom_site_type_symbol
_atom_site_fract_x
_atom_site_fract_y
_atom_site_fract_z
_atom_site_U_iso_or_equiv
_atom_site_adp_type
_atom_site_occupancy
_atom_site_symmetry_multiplicity
_atom_site_calc_flag
_atom_site_refinement_flags
_atom_site_disorder_assembly
_atom_site_disorder_group
O1WB O -0.0342(11) 0.2823(8) 1.1986(5) 0.213(5) Uani 1 1 d . . .
Zn1A Zn 0.23257(10) -0.08373(7) 0.63428(5) 0.0647(4) Uani 1 1 d . . .
Cl1A Cl 0.6493(3) -0.1210(3) 0.71409(16) 0.0911(9) Uani 1 1 d . . .
Cl2A Cl -0.1312(3) -0.1728(2) 0.42511(13) 0.0810(8) Uani 1 1 d . . .
Cl3A Cl -0.5878(4) -0.4256(3) 0.32441(19) 0.1135(11) Uani 1 1 d . . .
Cl4A Cl 0.8528(4) -0.3421(3) 0.60327(17) 0.0979(10) Uani 1 1 d . . .
O1A O 0.7040(11) -0.0431(9) 0.6972(6) 0.203(5) Uani 1 1 d . . .
O2A O 0.5841(10) -0.0992(7) 0.7590(6) 0.210(5) Uani 1 1 d . . .
O3A O 0.5589(15) -0.1845(10) 0.6712(7) 0.273(8) Uani 1 1 d . . .
O4A O 0.7647(9) -0.1408(6) 0.7368(4) 0.150(4) Uani 1 1 d . . .
O5A O -0.0207(13) -0.0979(8) 0.4559(4) 0.215(6) Uani 1 1 d . . .
O6A O -0.1612(10) -0.2231(6) 0.4639(4) 0.156(4) Uani 1 1 d . . .
O7A O -0.0774(12) -0.2087(7) 0.3807(4) 0.192(5) Uani 1 1 d . . .
O8A O -0.2280(13) -0.1374(12) 0.4097(7) 0.290(9) Uani 1 1 d . . .
O9A O -0.4452(15) -0.4016(13) 0.3290(6) 0.288(9) Uani 1 1 d . . .
O10A O -0.6369(13) -0.4206(9) 0.2698(5) 0.209(6) Uani 1 1 d . . .
O11A O -0.624(2) -0.5065(8) 0.3329(7) 0.303(10) Uani 1 1 d . . .
O12A O -0.6123(10) -0.3652(7) 0.3693(5) 0.182(4) Uani 1 1 d . . .
O13A O 0.9102(17) -0.2917(9) 0.5714(6) 0.266(8) Uani 1 1 d . . .
O14A O 0.9401(15) -0.3398(19) 0.6402(13) 0.50(2) Uani 1 1 d . . .
O15A O 0.786(2) -0.4317(9) 0.5745(7) 0.278(8) Uani 1 1 d . . .
O16A O 0.7512(16) -0.3161(10) 0.6193(8) 0.288(9) Uani 1 1 d . . .
O1WA O 0.352(2) -0.6016(9) 0.5454(7) 0.380(12) Uani 1 1 d . . .
N1A N 0.2443(7) -0.1662(5) 0.6878(3) 0.074(2) Uani 1 1 d . . .
H1N1 H 0.1682 -0.2158 0.6756 0.089 Uiso 1 1 calc R . .
H1N2 H 0.3205 -0.1841 0.6872 0.089 Uiso 1 1 calc R . .
N2A N 0.0436(6) -0.0895(5) 0.5889(3) 0.069(2) Uani 1 1 d . . .
H2N1 H 0.0537 -0.0484 0.5680 0.083 Uiso 1 1 calc R . .
H2N2 H 0.0010 -0.1449 0.5641 0.083 Uiso 1 1 calc R . .
N3A N 0.1722(9) -0.0013(6) 0.7081(4) 0.075(2) Uani 1 1 d . . .
N4A N 0.3896(8) 0.0324(6) 0.6619(4) 0.065(2) Uani 1 1 d . . .
N5A N 0.3605(8) -0.1085(7) 0.5724(4) 0.069(2) Uani 1 1 d . . .
N6A N 0.2006(16) -0.3443(9) 0.4907(6) 0.111(4) Uani 1 1 d . . .
N7A N 0.0843(12) -0.4441(7) 0.3660(5) 0.140(4) Uani 1 1 d . . .
H7N1 H 0.0589 -0.4411 0.3295 0.209 Uiso 1 1 calc R . .
H7N2 H 0.0635 -0.5019 0.3667 0.209 Uiso 1 1 calc R . .
H7N3 H 0.1759 -0.4170 0.3798 0.209 Uiso 1 1 calc R . .
N8A N 0.4497(13) -0.4097(9) 0.5919(7) 0.191(6) Uani 1 1 d . . .
H8N1 H 0.5410 -0.3987 0.5950 0.287 Uiso 1 1 calc R . .
H8N2 H 0.4073 -0.4693 0.5812 0.287 Uiso 1 1 calc R . .
H8N3 H 0.4355 -0.3858 0.6262 0.287 Uiso 1 1 calc R . .
C1A C 0.2524(10) -0.1149(8) 0.7483(4) 0.088(3) Uani 1 1 d . . .
H1A1 H 0.2316 -0.1568 0.7719 0.105 Uiso 1 1 calc R . .
H1A2 H 0.3462 -0.0734 0.7658 0.105 Uiso 1 1 calc R . .
C2A C 0.1518(12) -0.0638(8) 0.7466(5) 0.096(4) Uani 1 1 d . . .
H2A1 H 0.1609 -0.0288 0.7859 0.115 Uiso 1 1 calc R . .
H2A2 H 0.0577 -0.1062 0.7328 0.115 Uiso 1 1 calc R . .
C3A C -0.0423(10) -0.0699(8) 0.6310(4) 0.085(3) Uani 1 1 d . . .
H3A1 H -0.1253 -0.0598 0.6111 0.102 Uiso 1 1 calc R . .
H3A2 H -0.0718 -0.1217 0.6465 0.102 Uiso 1 1 calc R . .
C4A C 0.0389(12) 0.0104(7) 0.6791(5) 0.092(3) Uani 1 1 d . . .
H4A1 H -0.0159 0.0201 0.7074 0.110 Uiso 1 1 calc R . .
H4A2 H 0.0600 0.0634 0.6642 0.110 Uiso 1 1 calc R . .
C5A C 0.2837(12) 0.0846(7) 0.7378(4) 0.089(3) Uani 1 1 d . . .
H5A1 H 0.3223 0.0837 0.7772 0.106 Uiso 1 1 calc R . .
H5A2 H 0.2443 0.1341 0.7403 0.106 Uiso 1 1 calc R . .
C6A C 0.3980(12) 0.1010(9) 0.7068(6) 0.075(3) Uani 1 1 d . . .
C7A C 0.5105(17) 0.1800(8) 0.7218(5) 0.097(4) Uani 1 1 d . . .
H7A H 0.5148 0.2284 0.7521 0.116 Uiso 1 1 calc R . .
C8A C 0.6136(15) 0.1883(10) 0.6933(9) 0.112(5) Uani 1 1 d . . .
H8A H 0.6865 0.2426 0.7042 0.134 Uiso 1 1 calc R . .
C9A C 0.6143(13) 0.1184(11) 0.6483(8) 0.100(4) Uani 1 1 d . . .
C10A C 0.7205(15) 0.1178(14) 0.6165(10) 0.133(7) Uani 1 1 d . . .
H10A H 0.8004 0.1678 0.6258 0.159 Uiso 1 1 calc R . .
C11A C 0.7035(16) 0.0434(15) 0.5723(9) 0.124(6) Uani 1 1 d . . .
H11A H 0.7733 0.0449 0.5522 0.149 Uiso 1 1 calc R . .
C12A C 0.5864(14) -0.0357(13) 0.5554(7) 0.094(4) Uani 1 1 d . . .
C13A C 0.5634(16) -0.1097(14) 0.5113(7) 0.111(5) Uani 1 1 d . . .
H13A H 0.6316 -0.1115 0.4906 0.133 Uiso 1 1 calc R . .
C14A C 0.4448(16) -0.1818(11) 0.4960(5) 0.104(4) Uani 1 1 d . . .
H14A H 0.4324 -0.2315 0.4651 0.125 Uiso 1 1 calc R . .
C15A C 0.3383(12) -0.1804(9) 0.5281(5) 0.073(3) Uani 1 1 d . . .
C16A C 0.4801(12) -0.0354(9) 0.5860(5) 0.073(3) Uani 1 1 d . . .
C17A C 0.4920(11) 0.0396(9) 0.6322(6) 0.074(3) Uani 1 1 d . . .
C18A C 0.2021(12) -0.2533(8) 0.5127(5) 0.094(4) Uani 1 1 d . . .
H18A H 0.1654 -0.2504 0.5472 0.113 Uiso 1 1 calc R . .
H18B H 0.1378 -0.2400 0.4838 0.113 Uiso 1 1 calc R . .
C19A C 0.0550(19) -0.4046(9) 0.4622(6) 0.129(5) Uani 1 1 d . . .
H19A H -0.0089 -0.3858 0.4836 0.155 Uiso 1 1 calc R . .
H19B H 0.0485 -0.4664 0.4630 0.155 Uiso 1 1 calc R . .
C20A C 0.0139(15) -0.4011(10) 0.4000(7) 0.140(5) Uani 1 1 d . . .
H20A H -0.0860 -0.4302 0.3848 0.168 Uiso 1 1 calc R . .
H20B H 0.0352 -0.3384 0.3987 0.168 Uiso 1 1 calc R . .
C21A C 0.2480(19) -0.3786(12) 0.5395(10) 0.184(8) Uani 1 1 d . . .
H21A H 0.2309 -0.3454 0.5745 0.221 Uiso 1 1 calc R . .
H21B H 0.1941 -0.4419 0.5317 0.221 Uiso 1 1 calc R . .
C22A C 0.394(2) -0.3703(14) 0.5492(9) 0.206(8) Uani 1 1 d . . .
H22A H 0.4112 -0.3972 0.5124 0.247 Uiso 1 1 calc R . .
H22B H 0.4464 -0.3063 0.5603 0.247 Uiso 1 1 calc R . .
Zn1B Zn 0.09782(9) 0.25137(7) 0.92880(4) 0.0568(4) Uani 1 1 d . . .
Cl1B Cl -0.0165(4) 0.4660(2) 1.10954(13) 0.0836(8) Uani 1 1 d . . .
Cl2B Cl 0.4430(3) 0.1235(2) 0.90398(15) 0.0860(9) Uani 1 1 d . . .
Cl3B Cl 0.1364(4) -0.1079(3) 0.95219(19) 0.1009(10) Uani 1 1 d . . .
Cl4B Cl -0.2754(6) 0.3883(4) 1.2672(3) 0.1583(17) Uani 1 1 d . . .
O1B O 0.1122(11) 0.4860(8) 1.1476(5) 0.189(5) Uani 1 1 d . . .
O2B O -0.0929(9) 0.5143(7) 1.1355(4) 0.170(4) Uani 1 1 d . . .
O3B O -0.0926(13) 0.3753(7) 1.0923(4) 0.186(5) Uani 1 1 d . . .
O4B O 0.0032(11) 0.4948(6) 1.0602(4) 0.165(4) Uani 1 1 d . . .
O5B O 0.5046(12) 0.1665(9) 0.9594(5) 0.202(5) Uani 1 1 d . . .
O6B O 0.3031(8) 0.1181(6) 0.8887(4) 0.150(3) Uani 1 1 d . . .
O7B O 0.4726(11) 0.0513(7) 0.8789(4) 0.199(5) Uani 1 1 d . . .
O8B O 0.5039(10) 0.1905(9) 0.8750(5) 0.198(5) Uani 1 1 d . . .
O9B O 0.1708(19) -0.1321(12) 0.9030(8) 0.342(12) Uani 1 1 d . . .
O10B O 0.062(2) -0.0606(12) 0.9479(13) 0.382(14) Uani 1 1 d . . .
O11B O 0.0450(14) -0.1829(8) 0.9588(6) 0.227(6) Uani 1 1 d . . .
O12B O 0.233(2) -0.0680(18) 0.9895(10) 0.445(18) Uani 1 1 d . . .
O13B O -0.2816(19) 0.4645(12) 1.2554(10) 0.348(13) Uani 1 1 d . . .
O14B O -0.3190(17) 0.3156(12) 1.2190(8) 0.280(8) Uani 1 1 d . . .
O15B O -0.155(2) 0.3888(11) 1.2845(11) 0.387(15) Uani 1 1 d . . .
O16B O -0.369(3) 0.3706(16) 1.2990(9) 0.402(15) Uani 1 1 d . . .
O2W O -0.0690(9) 0.4032(5) 0.7412(3) 0.130(3) Uani 1 1 d . . .
N1B N -0.0231(8) 0.3182(5) 0.9652(3) 0.074(2) Uani 1 1 d . . .
H1N3 H -0.0217 0.3117 1.0014 0.089 Uiso 1 1 calc R . .
H1N4 H 0.0111 0.3777 0.9680 0.089 Uiso 1 1 calc R . .
N2B N 0.0486(8) 0.1159(5) 0.9233(4) 0.080(2) Uani 1 1 d . . .
H2N3 H 0.1269 0.0997 0.9281 0.096 Uiso 1 1 calc R . .
H2N4 H 0.0058 0.1034 0.9515 0.096 Uiso 1 1 calc R . .
N3B N -0.0914(8) 0.2039(6) 0.8509(4) 0.069(2) Uani 1 1 d . . .
N4B N 0.1789(9) 0.2925(5) 0.8643(4) 0.058(2) Uani 1 1 d . . .
N5B N 0.3150(7) 0.3260(5) 0.9747(3) 0.0519(19) Uani 1 1 d . . .
N6B N 0.3549(8) 0.2633(5) 1.1081(4) 0.081(2) Uani 1 1 d . . .
N7B1 N 0.4964(18) 0.0752(13) 1.0577(9) 0.116(6) Uiso 0.50 1 d P . .
N7B2 N 0.5860(19) 0.1924(13) 1.0951(8) 0.113(6) Uiso 0.50 1 d P . .
N8B N 0.2457(11) 0.3227(6) 1.2462(4) 0.127(4) Uani 1 1 d . . .
H8N4 H 0.2634 0.3759 1.2719 0.190 Uiso 1 1 calc R . .
H8N5 H 0.2777 0.2857 1.2638 0.190 Uiso 1 1 calc R . .
H8N6 H 0.1539 0.2984 1.2314 0.190 Uiso 1 1 calc R . .
C1B C -0.1671(9) 0.2822(6) 0.9295(5) 0.081(3) Uani 1 1 d . . .
H1B1 H -0.2142 0.2265 0.9380 0.097 Uiso 1 1 calc R . .
H1B2 H -0.2162 0.3254 0.9397 0.097 Uiso 1 1 calc R . .
C2B C -0.1738(10) 0.2641(8) 0.8678(5) 0.095(4) Uani 1 1 d . . .
H2B1 H -0.1381 0.3208 0.8582 0.113 Uiso 1 1 calc R . .
H2B2 H -0.2704 0.2359 0.8460 0.113 Uiso 1 1 calc R . .
C3B C -0.0468(12) 0.0639(7) 0.8645(6) 0.105(4) Uani 1 1 d . . .
H3B1 H -0.0924 0.0022 0.8647 0.126 Uiso 1 1 calc R . .
H3B2 H 0.0070 0.0620 0.8351 0.126 Uiso 1 1 calc R . .
C4B C -0.1550(11) 0.1099(9) 0.8501(5) 0.114(4) Uani 1 1 d . . .
H4B1 H -0.2155 0.0772 0.8118 0.137 Uiso 1 1 calc R . .
H4B2 H -0.2122 0.1078 0.8782 0.137 Uiso 1 1 calc R . .
C5B C -0.0454(10) 0.2172(7) 0.7986(5) 0.089(3) Uani 1 1 d . . .
H5B1 H -0.1027 0.2473 0.7790 0.107 Uiso 1 1 calc R . .
H5B2 H -0.0608 0.1583 0.7724 0.107 Uiso 1 1 calc R . .
C6B C 0.1037(11) 0.2713(7) 0.8100(5) 0.064(3) Uani 1 1 d . . .
C7B C 0.1687(14) 0.3008(8) 0.7675(4) 0.085(3) Uani 1 1 d . . .
H7B H 0.1160 0.2875 0.7295 0.102 Uiso 1 1 calc R . .
C8B C 0.3025(16) 0.3466(9) 0.7806(6) 0.097(4) Uani 1 1 d . . .
H8B H 0.3422 0.3652 0.7516 0.116 Uiso 1 1 calc R . .
C9B C 0.3875(12) 0.3685(7) 0.8375(5) 0.064(3) Uani 1 1 d . . .
C10B C 0.5327(13) 0.4166(7) 0.8572(5) 0.075(3) Uani 1 1 d . . .
H10B H 0.5805 0.4377 0.8309 0.090 Uiso 1 1 calc R . .
C11B C 0.6028(10) 0.4324(6) 0.9122(6) 0.073(3) Uani 1 1 d . . .
H11B H 0.6984 0.4626 0.9226 0.088 Uiso 1 1 calc R . .
C12B C 0.5360(10) 0.4043(6) 0.9561(5) 0.054(2) Uani 1 1 d . . .
C13B C 0.5965(10) 0.4144(6) 1.0123(6) 0.073(3) Uani 1 1 d . . .
H13B H 0.6924 0.4426 1.0261 0.088 Uiso 1 1 calc R . .
C14B C 0.5197(11) 0.3841(6) 1.0492(4) 0.067(3) Uani 1 1 d . . .
H14B H 0.5631 0.3931 1.0881 0.081 Uiso 1 1 calc R . .
C15B C 0.3770(10) 0.3400(6) 1.0288(5) 0.056(2) Uani 1 1 d . . .
C16B C 0.3902(10) 0.3561(5) 0.9379(4) 0.049(2) Uani 1 1 d . . .
C17B C 0.3174(11) 0.3398(6) 0.8792(5) 0.057(2) Uani 1 1 d . . .
C18B C 0.2945(10) 0.3111(7) 1.0707(4) 0.074(3) Uani 1 1 d . . .
H18C H 0.2840 0.3644 1.0951 0.089 Uiso 1 1 calc R . .
H18D H 0.2017 0.2722 1.0487 0.089 Uiso 1 1 calc R . .
C19B C 0.3367(11) 0.1701(8) 1.0713(5) 0.106(4) Uiso 1 1 d . . .
C20B C 0.4629(15) 0.1397(10) 1.0986(6) 0.136(5) Uiso 1 1 d . . .
C21B C 0.2941(15) 0.2586(10) 1.1586(6) 0.132(5) Uani 1 1 d . . .
H21C H 0.1938 0.2302 1.1441 0.158 Uiso 1 1 calc R . .
H21D H 0.3299 0.2190 1.1781 0.158 Uiso 1 1 calc R . .
C22B C 0.3164(14) 0.3365(9) 1.1983(5) 0.131(5) Uani 1 1 d . . .
H22C H 0.2821 0.3775 1.1795 0.157 Uiso 1 1 calc R . .
H22D H 0.4161 0.3646 1.2148 0.157 Uiso 1 1 calc R . .

loop_
_atom_site_aniso_label
_atom_site_aniso_U_11
_atom_site_aniso_U_22
_atom_site_aniso_U_33
_atom_site_aniso_U_23
_atom_site_aniso_U_13
_atom_site_aniso_U_12
O1WB 0.196(10) 0.251(13) 0.226(13) 0.094(11) 0.083(10) 0.081(9)
Zn1A 0.0621(7) 0.0701(8) 0.0634(8) 0.0184(6) 0.0206(6) 0.0193(6)
Cl1A 0.079(2) 0.109(3) 0.099(3) 0.042(2) 0.031(2) 0.037(2)
Cl2A 0.088(2) 0.089(2) 0.070(2) 0.0268(19) 0.0219(18) 0.0276(19)
Cl3A 0.125(3) 0.125(3) 0.118(3) 0.049(3) 0.058(3) 0.052(2)
Cl4A 0.107(3) 0.091(3) 0.110(3) 0.035(2) 0.041(2) 0.038(2)
O1A 0.177(9) 0.223(12) 0.256(13) 0.177(11) 0.050(9) 0.056(9)
O2A 0.158(9) 0.206(11) 0.253(13) -0.001(10) 0.115(10) 0.042(8)
O3A 0.202(12) 0.248(15) 0.234(15) -0.107(13) -0.015(11) 0.027(11)
O4A 0.114(6) 0.212(10) 0.174(9) 0.103(8) 0.034(6) 0.093(7)
O5A 0.218(11) 0.221(12) 0.105(8) 0.014(8) 0.031(8) -0.068(10)
O6A 0.233(10) 0.119(8) 0.107(7) 0.060(6) 0.053(7) 0.009(7)
O7A 0.297(13) 0.179(10) 0.137(9) 0.032(8) 0.109(10) 0.106(9)
O8A 0.203(11) 0.53(3) 0.349(19) 0.31(2) 0.158(13) 0.254(16)
O9A 0.193(12) 0.54(3) 0.247(15) 0.214(17) 0.131(11) 0.167(15)
O10A 0.269(13) 0.314(16) 0.086(7) 0.046(9) 0.028(8) 0.174(12)
O11A 0.56(3) 0.096(9) 0.265(17) 0.073(10) 0.214(18) 0.038(12)
O12A 0.188(9) 0.215(11) 0.150(9) 0.007(8) 0.089(8) 0.079(8)
O13A 0.41(2) 0.183(12) 0.233(14) 0.091(11) 0.219(15) 0.022(12)
O14A 0.148(12) 0.63(5) 0.66(4) 0.48(4) -0.142(19) -0.053(17)
O15A 0.42(2) 0.120(11) 0.225(15) 0.025(11) 0.022(15) 0.022(12)
O16A 0.251(15) 0.237(15) 0.40(2) 0.022(14) 0.166(16) 0.102(12)
O1WA 0.47(2) 0.160(12) 0.317(19) 0.124(12) -0.177(18) -0.092(14)
N1A 0.089(6) 0.084(6) 0.076(6) 0.036(5) 0.036(5) 0.049(5)
N2A 0.069(5) 0.078(6) 0.059(5) 0.016(4) 0.015(4) 0.024(4)
N3A 0.083(6) 0.077(7) 0.072(6) 0.024(6) 0.030(5) 0.029(6)
N4A 0.049(5) 0.077(6) 0.067(6) 0.025(5) 0.002(5) 0.018(5)
N5A 0.064(6) 0.093(7) 0.058(6) 0.036(6) 0.007(5) 0.029(6)
N6A 0.183(13) 0.134(11) 0.090(9) 0.065(9) 0.079(9) 0.115(11)
N7A 0.214(11) 0.129(9) 0.120(9) 0.053(7) 0.082(9) 0.083(9)
N8A 0.181(13) 0.183(14) 0.196(15) 0.061(12) 0.006(11) 0.053(11)
C1A 0.102(8) 0.132(10) 0.061(8) 0.041(7) 0.023(6) 0.076(8)
C2A 0.123(10) 0.088(9) 0.070(8) 0.002(7) 0.031(7) 0.033(8)
C3A 0.082(7) 0.117(10) 0.074(8) 0.018(7) 0.022(7) 0.065(7)
C4A 0.111(10) 0.079(8) 0.104(10) 0.020(8) 0.053(8) 0.045(8)
C5A 0.106(9) 0.076(8) 0.066(8) 0.001(7) 0.015(7) 0.018(7)
C6A 0.070(8) 0.069(9) 0.089(9) 0.039(8) 0.006(7) 0.020(7)
C7A 0.111(11) 0.067(10) 0.096(10) 0.024(7) -0.019(9) 0.027(9)
C8A 0.069(10) 0.084(11) 0.160(16) 0.061(12) -0.021(10) -0.003(9)
C9A 0.065(10) 0.110(12) 0.133(13) 0.082(11) -0.005(9) 0.020(10)
C10A 0.050(9) 0.175(19) 0.22(2) 0.158(16) 0.022(13) 0.034(12)
C11A 0.067(11) 0.175(18) 0.192(19) 0.145(15) 0.049(12) 0.051(13)
C12A 0.071(9) 0.145(14) 0.123(12) 0.102(11) 0.051(9) 0.059(10)
C13A 0.090(11) 0.183(17) 0.108(12) 0.070(12) 0.055(10) 0.081(12)
C14A 0.133(11) 0.155(13) 0.090(10) 0.075(10) 0.059(10) 0.099(11)
C15A 0.098(9) 0.102(9) 0.051(7) 0.037(7) 0.036(7) 0.060(8)
C16A 0.072(9) 0.077(9) 0.089(9) 0.045(8) 0.022(7) 0.033(7)
C17A 0.042(7) 0.081(9) 0.104(10) 0.070(8) -0.017(7) 0.013(7)
C18A 0.095(9) 0.085(9) 0.092(9) -0.003(7) 0.031(7) 0.028(8)
C19A 0.190(15) 0.102(11) 0.075(11) 0.007(9) 0.027(11) 0.031(11)
C20A 0.171(13) 0.168(14) 0.116(13) 0.056(11) 0.049(11) 0.087(11)
C21A 0.111(13) 0.181(17) 0.24(2) 0.019(17) 0.077(15) 0.026(12)
C22A 0.18(2) 0.23(2) 0.20(2) 0.122(17) 0.027(16) 0.013(16)
Zn1B 0.0535(7) 0.0613(8) 0.0585(7) 0.0164(6) 0.0184(5) 0.0195(6)
Cl1B 0.102(2) 0.086(2) 0.065(2) 0.0208(19) 0.0224(19) 0.031(2)
Cl2B 0.075(2) 0.113(3) 0.076(2) 0.020(2) 0.0249(17) 0.0393(19)
Cl3B 0.096(2) 0.092(3) 0.134(3) 0.045(2) 0.048(2) 0.038(2)
Cl4B 0.121(4) 0.142(4) 0.201(6) 0.040(4) 0.004(4) 0.052(3)
O1B 0.123(8) 0.256(13) 0.214(12) 0.096(10) 0.027(8) 0.087(8)
O2B 0.128(7) 0.204(10) 0.157(9) -0.023(8) 0.021(6) 0.083(7)
O3B 0.324(14) 0.084(7) 0.117(8) 0.029(6) 0.032(8) 0.023(8)
O4B 0.280(12) 0.099(7) 0.096(7) 0.036(6) 0.061(7) 0.012(7)
O5B 0.250(12) 0.307(15) 0.077(7) 0.030(9) 0.031(8) 0.153(11)
O6B 0.083(6) 0.189(9) 0.175(9) 0.023(7) 0.033(6) 0.057(6)
O7B 0.255(12) 0.191(10) 0.169(9) -0.025(8) 0.015(8) 0.181(10)
O8B 0.150(8) 0.233(13) 0.193(11) 0.089(10) 0.058(8) -0.003(8)
O9B 0.305(19) 0.33(2) 0.30(2) -0.015(17) 0.213(19) -0.049(16)
O10B 0.289(19) 0.241(17) 0.75(5) 0.26(2) 0.17(3) 0.186(17)
O11B 0.259(13) 0.151(10) 0.277(16) 0.115(10) 0.098(12) 0.011(10)
O12B 0.232(17) 0.48(3) 0.35(3) -0.05(2) -0.181(18) -0.05(2)
O13B 0.40(2) 0.238(17) 0.59(4) 0.28(2) 0.23(2) 0.215(18)
O14B 0.250(16) 0.261(17) 0.233(16) -0.059(15) -0.005(13) 0.060(13)
O15B 0.198(14) 0.247(17) 0.59(4) -0.043(19) -0.088(19) 0.109(14)
O16B 0.59(4) 0.41(3) 0.32(2) 0.15(2) 0.31(3) 0.17(3)
O2W 0.183(8) 0.131(7) 0.072(5) 0.023(5) 0.014(5) 0.056(6)
N1B 0.100(6) 0.066(5) 0.067(6) 0.020(5) 0.035(5) 0.033(5)
N2B 0.080(6) 0.066(6) 0.107(7) 0.024(5) 0.040(6) 0.034(5)
N3B 0.070(5) 0.073(6) 0.071(6) 0.020(5) 0.022(5) 0.033(5)
N4B 0.071(6) 0.059(5) 0.064(6) 0.033(5) 0.024(5) 0.032(5)
N5B 0.056(5) 0.069(5) 0.041(5) 0.024(4) 0.011(4) 0.030(4)
N6B 0.109(6) 0.085(6) 0.073(6) 0.032(5) 0.015(5) 0.063(5)
N8B 0.221(11) 0.107(8) 0.098(8) 0.040(6) 0.090(8) 0.083(8)
C1B 0.035(6) 0.069(7) 0.117(10) -0.011(7) 0.007(6) 0.015(5)
C2B 0.079(7) 0.126(10) 0.077(9) 0.010(8) -0.001(6) 0.055(7)
C3B 0.088(8) 0.068(8) 0.137(11) -0.019(8) 0.005(8) 0.040(7)
C4B 0.089(9) 0.097(10) 0.109(10) 0.003(8) -0.015(7) -0.004(8)
C5B 0.061(7) 0.107(9) 0.085(9) 0.002(7) -0.003(6) 0.035(7)
C6B 0.083(8) 0.076(8) 0.054(7) 0.022(6) 0.028(7) 0.047(7)
C7B 0.100(9) 0.128(11) 0.048(7) 0.027(7) 0.026(7) 0.062(8)
C8B 0.121(11) 0.134(12) 0.069(10) 0.042(8) 0.050(9) 0.066(10)
C9B 0.074(8) 0.068(7) 0.073(8) 0.032(6) 0.031(7) 0.039(6)
C10B 0.084(9) 0.085(8) 0.072(9) 0.028(7) 0.031(7) 0.039(7)
C11B 0.060(7) 0.058(7) 0.124(11) 0.035(7) 0.049(8) 0.030(6)
C12B 0.046(6) 0.057(7) 0.071(8) 0.034(6) 0.021(6) 0.018(5)
C13B 0.055(7) 0.059(7) 0.099(10) 0.014(7) -0.002(7) 0.026(5)
C14B 0.088(8) 0.055(7) 0.062(7) 0.020(6) 0.019(7) 0.024(6)
C15B 0.042(6) 0.050(6) 0.070(8) 0.009(6) 0.010(6) 0.014(5)
C16B 0.067(7) 0.038(6) 0.055(7) 0.020(5) 0.019(6) 0.028(5)
C17B 0.064(7) 0.053(6) 0.076(8) 0.035(6) 0.034(6) 0.030(6)
C18B 0.088(7) 0.079(8) 0.063(7) 0.029(6) 0.024(6) 0.028(6)
C21B 0.221(15) 0.166(14) 0.082(10) 0.071(10) 0.080(10) 0.124(12)
C22B 0.190(13) 0.145(12) 0.065(9) -0.013(9) 0.026(9) 0.101(11)

loop_
_atom_type_symbol
_atom_type_description
_atom_type_scat_dispersion_real
_atom_type_scat_dispersion_imag
_atom_type_scat_source
C C 0.0033 0.0016 'International Tables Vol C Tables 4.2.6.8 and 6.1.1.4'
H H 0.0000 0.0000 'International Tables Vol C Tables 4.2.6.8 and 6.1.1.4'
N N 0.0061 0.0033 'International Tables Vol C Tables 4.2.6.8 and 6.1.1.4'
O O 0.0106 0.0060 'International Tables Vol C Tables 4.2.6.8 and 6.1.1.4'
Cl Cl 0.1484 0.1585 'International Tables Vol C Tables 4.2.6.8 and 6.1.1.4'
Zn Zn 0.2839 1.4301 'International Tables Vol C Tables 4.2.6.8 and 6.1.1.4'

loop_
_geom_angle_atom_site_label_1
_geom_angle_atom_site_label_2
_geom_angle_atom_site_label_3
_geom_angle
_geom_angle_site_symmetry_1
_geom_angle_site_symmetry_3
_geom_angle_publ_flag
N4A Zn1A N2A 120.7(3) . . ?
N4A Zn1A N1A 112.5(3) . . ?
N2A Zn1A N1A 119.4(3) . . ?
N4A Zn1A N5A 79.4(4) . . ?
N2A Zn1A N5A 108.3(3) . . ?
N1A Zn1A N5A 107.8(3) . . ?
N4A Zn1A N3A 76.3(4) . . ?
N2A Zn1A N3A 82.6(3) . . ?
N1A Zn1A N3A 83.7(3) . . ?
N5A Zn1A N3A 155.7(4) . . ?
O3A Cl1A O4A 115.5(8) . . ?
O3A Cl1A O1A 111.9(10) . . ?
O4A Cl1A O1A 103.3(6) . . ?
O3A Cl1A O2A 109.0(8) . . ?
O4A Cl1A O2A 108.1(7) . . ?
O1A Cl1A O2A 108.8(7) . . ?
O8A Cl2A O5A 102.2(10) . . ?
O8A Cl2A O6A 112.6(7) . . ?
O5A Cl2A O6A 105.9(6) . . ?
O8A Cl2A O7A 115.3(8) . . ?
O5A Cl2A O7A 101.1(7) . . ?
O6A Cl2A O7A 117.1(6) . . ?
O11A Cl3A O10A 116.0(10) . . ?
O11A Cl3A O9A 105.9(11) . . ?
O10A Cl3A O9A 101.7(8) . . ?
O11A Cl3A O12A 108.5(8) . . ?
O10A Cl3A O12A 115.5(7) . . ?
O9A Cl3A O12A 108.2(9) . . ?
O14A Cl4A O16A 115.3(19) . . ?
O14A Cl4A O13A 107.2(12) . . ?
O16A Cl4A O13A 110.4(11) . . ?
O14A Cl4A O15A 107.1(15) . . ?
O16A Cl4A O15A 101.8(10) . . ?
O13A Cl4A O15A 115.2(9) . . ?
C1A N1A Zn1A 108.6(5) . . ?
C3A N2A Zn1A 108.4(5) . . ?
C5A N3A C4A 113.8(9) . . ?
C5A N3A C2A 112.1(8) . . ?
C4A N3A C2A 113.3(8) . . ?
C5A N3A Zn1A 111.3(6) . . ?
C4A N3A Zn1A 103.8(6) . . ?
C2A N3A Zn1A 101.6(6) . . ?
C6A N4A C17A 120.3(10) . . ?
C6A N4A Zn1A 123.7(8) . . ?
C17A N4A Zn1A 116.0(8) . . ?
C15A N5A C16A 120.7(10) . . ?
C15A N5A Zn1A 129.8(7) . . ?
C16A N5A Zn1A 109.5(7) . . ?
C18A N6A C21A 109.0(13) . . ?
C18A N6A C19A 110.6(10) . . ?
C21A N6A C19A 105.5(13) . . ?
C2A C1A N1A 109.7(8) . . ?
C1A C2A N3A 112.9(8) . . ?
C4A C3A N2A 110.4(8) . . ?
C3A C4A N3A 110.5(8) . . ?
N3A C5A C6A 112.2(9) . . ?
N4A C6A C7A 119.1(11) . . ?
N4A C6A C5A 115.9(11) . . ?
C7A C6A C5A 125.0(13) . . ?
C8A C7A C6A 121.6(13) . . ?
C7A C8A C9A 122.0(14) . . ?
C8A C9A C10A 127.1(17) . . ?
C8A C9A C17A 114.5(14) . . ?
C10A C9A C17A 118.4(16) . . ?
C11A C10A C9A 119.6(17) . . ?
C10A C11A C12A 124.1(17) . . ?
C13A C12A C11A 126.1(15) . . ?
C13A C12A C16A 117.0(14) . . ?
C11A C12A C16A 116.8(15) . . ?
C12A C13A C14A 122.7(14) . . ?
C13A C14A C15A 119.4(13) . . ?
N5A C15A C14A 118.6(12) . . ?
N5A C15A C18A 117.9(9) . . ?
C14A C15A C18A 123.4(12) . . ?
N5A C16A C17A 116.8(10) . . ?
N5A C16A C12A 121.6(13) . . ?
C17A C16A C12A 121.7(14) . . ?
N4A C17A C16A 118.2(10) . . ?
N4A C17A C9A 122.3(13) . . ?
C16A C17A C9A 119.5(14) . . ?
N6A C18A C15A 117.7(11) . . ?
N6A C19A C20A 110.7(13) . . ?
N7A C20A C19A 110.8(11) . . ?
C22A C21A N6A 112.3(17) . . ?
N8A C22A C21A 117.6(19) . . ?
N1B Zn1B N4B 118.4(3) . . ?
N1B Zn1B N2B 116.8(3) . . ?
N4B Zn1B N2B 116.5(3) . . ?
N1B Zn1B N5B 107.2(3) . . ?
N4B Zn1B N5B 78.1(3) . . ?
N2B Zn1B N5B 112.5(3) . . ?
N1B Zn1B N3B 81.6(3) . . ?
N4B Zn1B N3B 76.3(3) . . ?
N2B Zn1B N3B 83.0(3) . . ?
N5B Zn1B N3B 154.1(3) . . ?
O2B Cl1B O3B 108.9(7) . . ?
O2B Cl1B O1B 109.0(7) . . ?
O3B Cl1B O1B 114.0(7) . . ?
O2B Cl1B O4B 106.9(7) . . ?
O3B Cl1B O4B 108.7(6) . . ?
O1B Cl1B O4B 109.2(7) . . ?
O7B Cl2B O5B 119.7(7) . . ?
O7B Cl2B O6B 114.9(7) . . ?
O5B Cl2B O6B 113.5(6) . . ?
O7B Cl2B O8B 103.1(7) . . ?
O5B Cl2B O8B 101.2(8) . . ?
O6B Cl2B O8B 100.5(6) . . ?
O12B Cl3B O10B 108.0(17) . . ?
O12B Cl3B O9B 111.4(15) . . ?
O10B Cl3B O9B 110.4(16) . . ?
O12B Cl3B O11B 118.4(16) . . ?
O10B Cl3B O11B 100.7(10) . . ?
O9B Cl3B O11B 107.4(9) . . ?
O15B Cl4B O13B 112.7(14) . . ?
O15B Cl4B O16B 120.7(18) . . ?
O13B Cl4B O16B 104.7(13) . . ?
O15B Cl4B O14B 99.6(12) . . ?
O13B Cl4B O14B 113.8(14) . . ?
O16B Cl4B O14B 105.5(14) . . ?
C1B N1B Zn1B 110.0(5) . . ?
C3B N2B Zn1B 108.6(6) . . ?
C4B N3B C5B 115.3(9) . . ?
C4B N3B C2B 114.3(9) . . ?
C5B N3B C2B 110.9(8) . . ?
C4B N3B Zn1B 102.4(6) . . ?
C5B N3B Zn1B 109.7(5) . . ?
C2B N3B Zn1B 103.1(6) . . ?
C6B N4B C17B 121.3(8) . . ?
C6B N4B Zn1B 122.5(7) . . ?
C17B N4B Zn1B 116.2(7) . . ?
C15B N5B C16B 119.4(8) . . ?
C15B N5B Zn1B 129.3(6) . . ?
C16B N5B Zn1B 111.2(6) . . ?
C18B N6B C21B 113.0(7) . . ?
C18B N6B C19B 107.9(8) . . ?
C21B N6B C19B 111.3(9) . . ?
C20B N7B1 N7B2 47.5(9) . . ?
C20B N7B2 N7B1 51.5(9) . . ?
C2B C1B N1B 112.5(8) . . ?
C1B C2B N3B 111.0(8) . . ?
N2B C3B C4B 109.1(8) . . ?
N3B C4B C3B 112.0(9) . . ?
N3B C5B C6B 114.1(9) . . ?
N4B C6B C7B 119.0(10) . . ?
N4B C6B C5B 116.4(9) . . ?
C7B C6B C5B 124.6(11) . . ?
C8B C7B C6B 121.2(11) . . ?
C7B C8B C9B 121.8(11) . . ?
C8B C9B C17B 115.3(10) . . ?
C8B C9B C10B 127.5(11) . . ?
C17B C9B C10B 117.2(10) . . ?
C11B C10B C9B 122.2(10) . . ?
C10B C11B C12B 122.5(10) . . ?
C13B C12B C16B 115.4(9) . . ?
C13B C12B C11B 127.7(10) . . ?
C16B C12B C11B 116.9(10) . . ?
C12B C13B C14B 121.4(9) . . ?
C13B C14B C15B 120.0(9) . . ?
N5B C15B C14B 120.9(9) . . ?
N5B C15B C18B 120.2(8) . . ?
C14B C15B C18B 118.9(10) . . ?
N5B C16B C17B 117.3(8) . . ?
N5B C16B C12B 122.9(9) . . ?
C17B C16B C12B 119.8(9) . . ?
N4B C17B C9B 121.5(10) . . ?
N4B C17B C16B 117.1(9) . . ?
C9B C17B C16B 121.4(10) . . ?
N6B C18B C15B 115.0(8) . . ?
N6B C19B C20B 107.2(10) . . ?
N7B2 C20B N7B1 81.0(13) . . ?
N7B2 C20B C19B 111.9(13) . . ?
N7B1 C20B C19B 113.6(13) . . ?
C22B C21B N6B 117.4(12) . . ?
C21B C22B N8B 112.0(12) . . ?

loop_
_geom_bond_atom_site_label_1
_geom_bond_atom_site_label_2
_geom_bond_distance
_geom_bond_site_symmetry_2
_geom_bond_publ_flag
Zn1A N4A 1.992(8) . ?
Zn1A N2A 2.018(7) . ?
Zn1A N1A 2.034(7) . ?
Zn1A N5A 2.193(8) . ?
Zn1A N3A 2.263(7) . ?
Cl1A O3A 1.297(12) . ?
Cl1A O4A 1.356(8) . ?
Cl1A O1A 1.390(10) . ?
Cl1A O2A 1.401(10) . ?
Cl2A O8A 1.299(10) . ?
Cl2A O5A 1.368(10) . ?
Cl2A O6A 1.376(8) . ?
Cl2A O7A 1.377(9) . ?
Cl3A O11A 1.309(11) . ?
Cl3A O10A 1.355(10) . ?
Cl3A O9A 1.383(12) . ?
Cl3A O12A 1.396(9) . ?
Cl4A O14A 1.134(15) . ?
Cl4A O16A 1.304(12) . ?
Cl4A O13A 1.321(11) . ?
Cl4A O15A 1.373(13) . ?
N1A C1A 1.495(10) . ?
N2A C3A 1.494(10) . ?
N3A C5A 1.469(11) . ?
N3A C4A 1.497(12) . ?
N3A C2A 1.497(12) . ?
N4A C6A 1.341(12) . ?
N4A C17A 1.363(12) . ?
N5A C15A 1.331(11) . ?
N5A C16A 1.378(12) . ?
N6A C18A 1.426(13) . ?
N6A C21A 1.46(2) . ?
N6A C19A 1.490(15) . ?
N7A C20A 1.375(13) . ?
N8A C22A 1.427(18) . ?
C1A C2A 1.469(12) . ?
C3A C4A 1.467(12) . ?
C5A C6A 1.489(12) . ?
C6A C7A 1.390(14) . ?
C7A C8A 1.348(16) . ?
C8A C9A 1.386(16) . ?
C9A C10A 1.438(18) . ?
C9A C17A 1.442(15) . ?
C10A C11A 1.366(19) . ?
C11A C12A 1.413(18) . ?
C12A C13A 1.348(16) . ?
C12A C16A 1.417(14) . ?
C13A C14A 1.360(16) . ?
C14A C15A 1.446(13) . ?
C15A C18A 1.485(13) . ?
C16A C17A 1.414(14) . ?
C19A C20A 1.505(16) . ?
C21A C22A 1.44(2) . ?
Zn1B N1B 2.029(6) . ?
Zn1B N4B 2.034(7) . ?
Zn1B N2B 2.046(7) . ?
Zn1B N5B 2.183(7) . ?
Zn1B N3B 2.286(8) . ?
Cl1B O2B 1.372(8) . ?
Cl1B O3B 1.377(9) . ?
Cl1B O1B 1.383(10) . ?
Cl1B O4B 1.392(8) . ?
Cl2B O7B 1.317(8) . ?
Cl2B O5B 1.324(10) . ?
Cl2B O6B 1.388(7) . ?
Cl2B O8B 1.458(11) . ?
Cl3B O12B 1.147(14) . ?
Cl3B O10B 1.206(14) . ?
Cl3B O9B 1.308(14) . ?
Cl3B O11B 1.363(11) . ?
Cl4B O15B 1.231(16) . ?
Cl4B O13B 1.312(13) . ?
Cl4B O16B 1.340(19) . ?
Cl4B O14B 1.370(14) . ?
N1B C1B 1.465(10) . ?
N2B C3B 1.503(12) . ?
N3B C4B 1.456(12) . ?
N3B C5B 1.461(11) . ?
N3B C2B 1.474(11) . ?
N4B C6B 1.324(11) . ?
N4B C17B 1.358(10) . ?
N5B C15B 1.295(10) . ?
N5B C16B 1.353(9) . ?
N6B C18B 1.455(10) . ?
N6B C21B 1.470(12) . ?
N6B C19B 1.504(12) . ?
N7B1 C20B 1.423(19) . ?
N7B1 N7B2 1.80(3) . ?
N7B2 C20B 1.341(18) . ?
N8B C22B 1.490(13) . ?
C1B C2B 1.444(12) . ?
C3B C4B 1.509(13) . ?
C5B C6B 1.483(12) . ?
C6B C7B 1.412(12) . ?
C7B C8B 1.314(13) . ?
C8B C9B 1.412(14) . ?
C9B C17B 1.418(12) . ?
C9B C10B 1.420(13) . ?
C10B C11B 1.333(12) . ?
C11B C12B 1.443(12) . ?
C12B C13B 1.347(12) . ?
C12B C16B 1.425(11) . ?
C13B C14B 1.368(12) . ?
C14B C15B 1.389(11) . ?
C15B C18B 1.495(11) . ?
C16B C17B 1.419(11) . ?
C19B C20B 1.580(15) . ?
C21B C22B 1.336(14) . ?
